data_4505436
loop_
_publ_author_name
'MacDonald, John C.'
'Luo, Tzy-Jiun M.'
'Palmore, G. Tayhas R.'

_publ_section_title
;
 Supramolecular Behavior of an Isomorphous Series of Five
 Bis(2-methylimidazolium 2,6-dicarboxypyridine) M(II) Complexes
;
_journal_issue 6
_journal_name_full 'Crystal Growth &amp; Design'
_journal_page_first 1203
_journal_paper_doi 10.1021/cg049974j
_journal_volume 4
_journal_year 2004
_chemical_formula_sum 'C22 H20 Co N6 O8'
_chemical_formula_weight 555.37
_chemical_name_systematic
; 
 ? 
;
_space_group_IT_number 13
_symmetry_space_group_name_Hall '-P 2yac'
_symmetry_space_group_name_H-M 'P 1 2/n 1'
_atom_sites_solution_hydrogens geom
_atom_sites_solution_primary direct
_atom_sites_solution_secondary difmap
_audit_creation_method SHELXL-97
_cell_angle_alpha 90.00
_cell_angle_beta 116.5640(10)
_cell_angle_gamma 90.00
_cell_formula_units_Z 2
_cell_length_a 11.8182(6)
_cell_length_b 8.2857(4)
_cell_length_c 13.0625(6)
_cell_measurement_temperature 90(2)
_cell_volume 1144.08(10)
_computing_structure_refinement 'SHELXL-97 (Sheldrick, 1997)'
_computing_structure_solution 'SHELXS-97 (Sheldrick, 1990)'
_diffrn_ambient_temperature 90(2)
_diffrn_measured_fraction_theta_full 0.944
_diffrn_measured_fraction_theta_max 0.944
_diffrn_radiation_monochromator graphite
_diffrn_radiation_source 'fine-focus sealed tube'
_diffrn_radiation_type MoK\a
_diffrn_radiation_wavelength 0.71073
_diffrn_reflns_av_R_equivalents 0.0000
_diffrn_reflns_av_sigmaI/netI 0.0128
_diffrn_reflns_limit_h_max 15
_diffrn_reflns_limit_h_min -16
_diffrn_reflns_limit_k_max 11
_diffrn_reflns_limit_k_min 0
_diffrn_reflns_limit_l_max 18
_diffrn_reflns_limit_l_min 0
_diffrn_reflns_number 3570
_diffrn_reflns_theta_full 31.40
_diffrn_reflns_theta_max 31.40
_diffrn_reflns_theta_min 1.94
_exptl_absorpt_coefficient_mu 0.813
_exptl_absorpt_correction_T_max 0.7924
_exptl_absorpt_correction_T_min 0.7368
_exptl_crystal_density_diffrn 1.612
_exptl_crystal_density_method 'not measured'
_exptl_crystal_F_000 570
_exptl_crystal_size_max 0.40
_exptl_crystal_size_mid 0.30
_exptl_crystal_size_min 0.30
_refine_diff_density_max 0.437
_refine_diff_density_min -0.268
_refine_diff_density_rms 0.063
_refine_ls_extinction_method none
_refine_ls_goodness_of_fit_ref 1.014
_refine_ls_hydrogen_treatment mixed
_refine_ls_matrix_type full
_refine_ls_number_parameters 208
_refine_ls_number_reflns 3570
_refine_ls_number_restraints 0
_refine_ls_restrained_S_all 1.014
_refine_ls_R_factor_all 0.0260
_refine_ls_R_factor_gt 0.0253
_refine_ls_shift/su_max 0.001
_refine_ls_shift/su_mean 0.000
_refine_ls_structure_factor_coef Fsqd
_refine_ls_weighting_details 'calc w=1/[\s^2^(Fo^2^)+(0.0503P)^2^+0.3810P] where P=(Fo^2^+2Fc^2^)/3'
_refine_ls_weighting_scheme calc
_refine_ls_wR_factor_gt 0.0740
_refine_ls_wR_factor_ref 0.0744
_reflns_number_gt 3440
_reflns_number_total 3570
_reflns_threshold_expression >2sigma(I)
_cod_data_source_file cg049974jsi20040109_093128.cif
_cod_data_source_block tl31fm
_cod_database_code 4505436

loop_
_symmetry_equiv_pos_as_xyz
'x, y, z'
'-x+1/2, y, -z+1/2'
'-x, -y, -z'
'x-1/2, -y, z-1/2'

loop_
_atom_site_label
_atom_site_type_symbol
_atom_site_fract_x
_atom_site_fract_y
_atom_site_fract_z
_atom_site_U_iso_or_equiv
_atom_site_adp_type
_atom_site_occupancy
_atom_site_symmetry_multiplicity
_atom_site_calc_flag
_atom_site_refinement_flags
Co1 Co 0.7500 0.70450(2) 0.7500 0.01138(6) Uani 1 2 d S
O1 O 0.88301(6) 0.87342(9) 0.73907(6) 0.01524(13) Uani 1 1 d .
O2 O 1.08216(7) 0.96399(9) 0.84094(7) 0.01811(14) Uani 1 1 d .
O3 O 0.81078(6) 0.52997(8) 0.66284(6) 0.01482(13) Uani 1 1 d .
O4 O 0.76796(7) 0.44505(9) 0.48590(6) 0.01778(14) Uani 1 1 d .
N1 N 0.88789(7) 0.71356(9) 0.91145(7) 0.01131(14) Uani 1 1 d .
N2 N 1.02358(8) 0.72952(10) 0.46804(7) 0.01538(15) Uani 1 1 d .
H2N H 1.0823(17) 0.676(2) 0.4643(16) 0.032(4) Uiso 1 1 d .
N3 N 0.90852(8) 0.82811(10) 0.54283(7) 0.01434(15) Uani 1 1 d .
H3N H 0.8879(16) 0.850(2) 0.5968(15) 0.030(4) Uiso 1 1 d .
C1 C 0.99026(9) 0.80392(10) 0.93529(8) 0.01190(16) Uani 1 1 d .
C2 C 1.08758(9) 0.81229(11) 1.04614(8) 0.01420(16) Uani 1 1 d .
H2 H 1.1615(14) 0.8776(18) 1.0616(13) 0.019(3) Uiso 1 1 d .
C3 C 1.07428(9) 0.72588(12) 1.13173(8) 0.01534(17) Uani 1 1 d .
H3 H 1.1382(17) 0.729(2) 1.2052(15) 0.027(4) Uiso 1 1 d .
C4 C 0.96686(9) 0.63167(11) 1.10493(8) 0.01444(16) Uani 1 1 d .
H4 H 0.9543(15) 0.5713(19) 1.1621(14) 0.024(4) Uiso 1 1 d .
C5 C 0.87494(8) 0.62730(10) 0.99202(8) 0.01192(15) Uani 1 1 d .
C6 C 0.98755(9) 0.88953(11) 0.83110(8) 0.01317(16) Uani 1 1 d .
C7 C 1.00784(9) 0.73401(11) 0.56287(8) 0.01349(16) Uani 1 1 d .
C8 C 0.93148(10) 0.82375(13) 0.38463(9) 0.01811(18) Uani 1 1 d .
H8 H 0.9268(16) 0.838(2) 0.3107(15) 0.025(4) Uiso 1 1 d .
C9 C 0.85900(9) 0.88574(12) 0.43158(8) 0.01711(17) Uani 1 1 d .
H9 H 0.7870(15) 0.9531(18) 0.4006(13) 0.022(4) Uiso 1 1 d .
C10 C 1.08521(9) 0.64776(13) 0.67087(9) 0.01876(18) Uani 1 1 d .
H10A H 1.1442(15) 0.5754(19) 0.6612(13) 0.021(3) Uiso 1 1 d .
H10B H 1.0318(17) 0.583(2) 0.6943(15) 0.032(4) Uiso 1 1 d .
H10C H 1.1263(19) 0.720(2) 0.7307(17) 0.037(5) Uiso 1 1 d .
C11 C 0.74456(8) 0.52540(11) 0.55514(8) 0.01292(16) Uani 1 1 d .

loop_
_atom_site_aniso_label
_atom_site_aniso_U_11
_atom_site_aniso_U_22
_atom_site_aniso_U_33
_atom_site_aniso_U_23
_atom_site_aniso_U_13
_atom_site_aniso_U_12
Co1 0.01071(9) 0.01440(9) 0.00936(9) 0.000 0.00478(7) 0.000
O1 0.0152(3) 0.0187(3) 0.0125(3) 0.0012(2) 0.0069(2) -0.0020(2)
O2 0.0169(3) 0.0199(3) 0.0202(3) 0.0007(3) 0.0107(3) -0.0043(3)
O3 0.0139(3) 0.0175(3) 0.0130(3) 0.0008(2) 0.0059(2) 0.0027(2)
O4 0.0190(3) 0.0197(3) 0.0172(3) -0.0023(3) 0.0104(3) 0.0040(3)
N1 0.0114(3) 0.0124(3) 0.0109(3) 0.0005(2) 0.0058(3) -0.0002(2)
N2 0.0160(4) 0.0173(4) 0.0149(4) 0.0014(3) 0.0087(3) 0.0030(3)
N3 0.0136(3) 0.0164(3) 0.0148(4) 0.0019(3) 0.0080(3) 0.0022(3)
C1 0.0122(4) 0.0118(3) 0.0131(4) 0.0002(3) 0.0069(3) -0.0001(3)
C2 0.0123(4) 0.0148(4) 0.0151(4) -0.0011(3) 0.0057(3) -0.0009(3)
C3 0.0136(4) 0.0177(4) 0.0123(4) 0.0001(3) 0.0037(3) 0.0005(3)
C4 0.0157(4) 0.0156(4) 0.0122(4) 0.0019(3) 0.0064(3) 0.0006(3)
C5 0.0124(4) 0.0122(3) 0.0122(4) 0.0005(3) 0.0065(3) -0.0001(3)
C6 0.0152(4) 0.0126(4) 0.0142(4) -0.0001(3) 0.0087(3) 0.0000(3)
C7 0.0129(4) 0.0146(4) 0.0140(4) 0.0011(3) 0.0070(3) 0.0006(3)
C8 0.0202(4) 0.0206(4) 0.0138(4) 0.0034(3) 0.0079(4) 0.0037(3)
C9 0.0163(4) 0.0183(4) 0.0161(4) 0.0036(3) 0.0066(3) 0.0030(3)
C10 0.0169(4) 0.0240(5) 0.0151(4) 0.0050(3) 0.0068(3) 0.0055(4)
C11 0.0128(4) 0.0130(4) 0.0148(4) 0.0004(3) 0.0079(3) 0.0005(3)

loop_
_atom_type_symbol
_atom_type_description
_atom_type_scat_dispersion_real
_atom_type_scat_dispersion_imag
_atom_type_scat_source
C C 0.0033 0.0016 'International Tables Vol C Tables 4.2.6.8 and 6.1.1.4'
H H 0.0000 0.0000 'International Tables Vol C Tables 4.2.6.8 and 6.1.1.4'
N N 0.0061 0.0033 'International Tables Vol C Tables 4.2.6.8 and 6.1.1.4'
O O 0.0106 0.0060 'International Tables Vol C Tables 4.2.6.8 and 6.1.1.4'
Co Co 0.3494 0.9721 'International Tables Vol C Tables 4.2.6.8 and 6.1.1.4'

loop_
_geom_angle_atom_site_label_1
_geom_angle_atom_site_label_2
_geom_angle_atom_site_label_3
_geom_angle
_geom_angle_site_symmetry_1
_geom_angle_site_symmetry_3
N1 Co1 N1 175.72(4) 2_656 .
N1 Co1 O3 105.93(3) 2_656 2_656
N1 Co1 O3 77.04(3) . 2_656
N1 Co1 O3 77.04(3) 2_656 .
N1 Co1 O3 105.93(3) . .
O3 Co1 O3 95.60(4) 2_656 .
N1 Co1 O1 76.83(3) 2_656 2_656
N1 Co1 O1 100.33(3) . 2_656
O3 Co1 O1 88.60(3) 2_656 2_656
O3 Co1 O1 153.69(3) . 2_656
N1 Co1 O1 100.33(3) 2_656 .
N1 Co1 O1 76.83(3) . .
O3 Co1 O1 153.69(3) 2_656 .
O3 Co1 O1 88.60(3) . .
O1 Co1 O1 99.07(4) 2_656 .
C6 O1 Co1 115.37(6) . .
C11 O3 Co1 114.86(6) . .
C5 N1 C1 121.80(8) . .
C5 N1 Co1 118.81(6) . .
C1 N1 Co1 119.38(6) . .
C7 N2 C8 109.14(8) . .
C7 N2 H2N 121.9(13) . .
C8 N2 H2N 128.9(13) . .
C7 N3 C9 109.20(8) . .
C7 N3 H3N 120.6(12) . .
C9 N3 H3N 130.1(12) . .
N1 C1 C2 120.77(8) . .
N1 C1 C6 113.45(8) . .
C2 C1 C6 125.77(8) . .
C1 C2 C3 118.16(9) . .
C1 C2 H2 119.5(9) . .
C3 C2 H2 122.3(9) . .
C2 C3 C4 120.16(9) . .
C2 C3 H3 119.3(11) . .
C4 C3 H3 120.5(11) . .
C5 C4 C3 118.26(8) . .
C5 C4 H4 119.5(10) . .
C3 C4 H4 122.3(10) . .
N1 C5 C4 120.83(8) . .
N1 C5 C11 113.01(8) . 2_656
C4 C5 C11 126.13(8) . 2_656
O2 C6 O1 126.56(9) . .
O2 C6 C1 118.99(9) . .
O1 C6 C1 114.44(8) . .
N2 C7 N3 108.07(8) . .
N2 C7 C10 126.15(9) . .
N3 C7 C10 125.77(9) . .
C9 C8 N2 106.88(9) . .
C9 C8 H8 130.5(10) . .
N2 C8 H8 122.6(10) . .
C8 C9 N3 106.70(8) . .
C8 C9 H9 131.3(10) . .
N3 C9 H9 122.0(10) . .
C7 C10 H10A 110.4(9) . .
C7 C10 H10B 110.8(11) . .
H10A C10 H10B 107.7(14) . .
C7 C10 H10C 110.9(12) . .
H10A C10 H10C 111.9(15) . .
H10B C10 H10C 105.0(16) . .
O4 C11 O3 126.32(9) . .
O4 C11 C5 117.97(8) . 2_656
O3 C11 C5 115.70(8) . 2_656

loop_
_geom_bond_atom_site_label_1
_geom_bond_atom_site_label_2
_geom_bond_distance
_geom_bond_site_symmetry_2
Co1 N1 2.0087(8) 2_656
Co1 N1 2.0087(8) .
Co1 O3 2.1528(7) 2_656
Co1 O3 2.1528(7) .
Co1 O1 2.1565(7) 2_656
Co1 O1 2.1566(7) .
O1 C6 1.2888(11) .
O2 C6 1.2325(11) .
O3 C11 1.2682(11) .
O4 C11 1.2495(11) .
N1 C5 1.3363(11) .
N1 C1 1.3358(11) .
N2 C7 1.3329(12) .
N2 C8 1.3860(13) .
N2 H2N 0.844(19) .
N3 C7 1.3340(12) .
N3 C9 1.3862(12) .
N3 H3N 0.861(18) .
C1 C2 1.3910(13) .
C1 C6 1.5222(13) .
C2 C3 1.3943(13) .
C2 H2 0.969(15) .
C3 C4 1.3950(13) .
C3 H3 0.919(18) .
C4 C5 1.3870(13) .
C4 H4 0.963(16) .
C5 C11 1.5194(12) 2_656
C7 C10 1.4777(13) .
C8 C9 1.3577(14) .
C8 H8 0.950(17) .
C9 H9 0.944(16) .
C10 H10A 0.970(16) .
C10 H10B 0.976(18) .
C10 H10C 0.93(2) .
C11 C5 1.5195(12) 2_656
